data_2238231
loop_
_publ_author_name
'Grytsai, Oleksandr'
'Gorichko, Marian'

_publ_section_title
;
 2,6-Dimethyl-4-oxo-3-oxatricyclo[5.2.1.0^2,6^]decane-1-carboxamide
;
_journal_coeditor_code QM2095
_journal_issue 7
_journal_name_full 'Acta Crystallographica Section E'
_journal_page_first o1168
_journal_paper_doi 10.1107/S1600536813017248
_journal_volume 69
_journal_year 2013
_chemical_formula_iupac 'C12 H17 N O3'
_chemical_formula_moiety 'C12 H17 N O3'
_chemical_formula_sum 'C12 H17 N O3'
_chemical_formula_weight 223.27
_chemical_melting_point 531
_chemical_name_common
;
3,7-Dimethyl-3-oxohexahydro-4,7-methano-2-benzofuran-4(1<i>H</i>)-carboxamide
;
_chemical_name_systematic
;
2,6-Dimethyl-4-oxo-3-oxatricyclo[5.2.1.0^2,6^]decane-1-carboxamide
;
_space_group_IT_number 2
_space_group_name_Hall '-P 1'
_symmetry_cell_setting triclinic
_symmetry_space_group_name_Hall '-P 1'
_symmetry_space_group_name_H-M 'P -1'
_atom_sites_solution_hydrogens geom
_atom_sites_solution_primary direct
_atom_sites_solution_secondary difmap
_audit_creation_method SHELXL-97
_cell_angle_alpha 79.667(2)
_cell_angle_beta 80.471(2)
_cell_angle_gamma 81.579(2)
_cell_formula_units_Z 2
_cell_length_a 7.0659(3)
_cell_length_b 7.8206(3)
_cell_length_c 10.4595(3)
_cell_measurement_reflns_used 8729
_cell_measurement_temperature 296(2)
_cell_measurement_theta_max 26.95
_cell_measurement_theta_min 2.00
_cell_volume 556.69(4)
_computing_cell_refinement 'SAINT (Bruker, 2007)'
_computing_data_collection 'APEX2 (Bruker, 2007)'
_computing_data_reduction 'SAINT (Bruker, 2007)'
_computing_molecular_graphics 'SHELXTL (Sheldrick, 2008)'
_computing_publication_material 'SHELXTL (Sheldrick, 2008)'
_computing_structure_refinement 'SHELXL97 (Sheldrick, 2008)'
_computing_structure_solution 'SHELXS97 (Sheldrick, 2008)'
_diffrn_ambient_temperature 296(2)
_diffrn_measured_fraction_theta_full 1.000
_diffrn_measured_fraction_theta_max 0.999
_diffrn_measurement_device_type 'Bruker SMART APEXII CCD area-detector'
_diffrn_measurement_method '\w scans'
_diffrn_radiation_monochromator graphite
_diffrn_radiation_source 'fine-focus sealed tube'
_diffrn_radiation_type MoK\a
_diffrn_radiation_wavelength 0.71073
_diffrn_reflns_av_R_equivalents 0.0367
_diffrn_reflns_av_sigmaI/netI 0.0391
_diffrn_reflns_limit_h_max 6
_diffrn_reflns_limit_h_min -9
_diffrn_reflns_limit_k_max 9
_diffrn_reflns_limit_k_min -9
_diffrn_reflns_limit_l_max 12
_diffrn_reflns_limit_l_min -13
_diffrn_reflns_number 8729
_diffrn_reflns_theta_full 26.50
_diffrn_reflns_theta_max 26.95
_diffrn_reflns_theta_min 2.00
_diffrn_standards_decay_% 0
_exptl_absorpt_coefficient_mu 0.095
_exptl_absorpt_correction_T_max 0.9858
_exptl_absorpt_correction_T_min 0.9765
_exptl_absorpt_correction_type multi-scan
_exptl_absorpt_process_details '(SADABS; Bruker, 2008)'
_exptl_crystal_colour colourless
_exptl_crystal_density_diffrn 1.332
_exptl_crystal_density_method 'not measured'
_exptl_crystal_description block
_exptl_crystal_F_000 240
_exptl_crystal_size_max 0.25
_exptl_crystal_size_mid 0.2
_exptl_crystal_size_min 0.15
_refine_diff_density_max 0.169
_refine_diff_density_min -0.205
_refine_ls_extinction_method none
_refine_ls_goodness_of_fit_ref 0.918
_refine_ls_hydrogen_treatment mixed
_refine_ls_matrix_type full
_refine_ls_number_parameters 213
_refine_ls_number_reflns 2405
_refine_ls_number_restraints 0
_refine_ls_restrained_S_all 0.918
_refine_ls_R_factor_all 0.0652
_refine_ls_R_factor_gt 0.0440
_refine_ls_shift/su_max 0.001
_refine_ls_shift/su_mean 0.000
_refine_ls_structure_factor_coef Fsqd
_refine_ls_weighting_details 'calc w=1/[\s^2^(Fo^2^)+(0.1000P)^2^+0.0000P] where P=(Fo^2^+2Fc^2^)/3'
_refine_ls_weighting_scheme calc
_refine_ls_wR_factor_gt 0.1223
_refine_ls_wR_factor_ref 0.1412
_reflns_number_gt 1754
_reflns_number_total 2405
_reflns_threshold_expression I>2sigma(I)
_cod_data_source_file qm2095.cif
_cod_data_source_block I
_cod_database_code 2238231
_cod_database_fobs_code 2238231

loop_
_symmetry_equiv_pos_as_xyz
'x, y, z'
'-x, -y, -z'

loop_
_atom_site_type_symbol
_atom_site_label
_atom_site_fract_x
_atom_site_fract_y
_atom_site_fract_z
_atom_site_U_iso_or_equiv
_atom_site_adp_type
_atom_site_calc_flag
_atom_site_occupancy
_atom_site_symmetry_multiplicity
N N1 0.3999(2) 0.54171(18) 0.34083(15) 0.0369(4) Uani d 1 1
O O2 0.33949(19) 0.33578(16) 0.51638(12) 0.0494(4) Uani d 1 1
O O3 0.5612(2) 0.31087(19) -0.04693(13) 0.0603(4) Uani d 1 1
O O4 0.45280(15) 0.25378(14) 0.16493(10) 0.0347(3) Uani d 1 1
C C1 0.1850(2) 0.32889(19) 0.33196(14) 0.0273(4) Uani d 1 1
C C2 0.0143(2) 0.2540(2) 0.42730(17) 0.0375(4) Uani d 1 1
C C3 -0.1362(3) 0.2492(3) 0.3377(2) 0.0484(5) Uani d 1 1
C C4 -0.0303(2) 0.3074(2) 0.20074(19) 0.0429(4) Uani d 1 1
C C5 0.1373(2) 0.1653(2) 0.16319(15) 0.0358(4) Uani d 1 1
C C6 0.2885(2) 0.18268(18) 0.25359(14) 0.0269(3) Uani d 1 1
C C7 0.0779(3) 0.4509(2) 0.22716(19) 0.0381(4) Uani d 1 1
C C8 0.3163(2) 0.4028(2) 0.40296(15) 0.0298(4) Uani d 1 1
C C9 0.0736(4) -0.0173(3) 0.1799(2) 0.0540(5) Uani d 1 1
C C10 0.3770(3) 0.0174(2) 0.33196(19) 0.0393(4) Uani d 1 1
C C11 0.2432(3) 0.2168(3) 0.02428(19) 0.0523(5) Uani d 1 1
C C12 0.4339(3) 0.2662(2) 0.03857(16) 0.0404(4) Uani d 1 1
H H4 -0.113(3) 0.340(3) 0.133(2) 0.060(6) Uiso d 1 1
H H21 0.057(2) 0.134(2) 0.4786(17) 0.039(5) Uiso d 1 1
H H22 -0.035(3) 0.332(2) 0.4956(19) 0.048(5) Uiso d 1 1
H H31 -0.255(3) 0.336(3) 0.358(2) 0.064(6) Uiso d 1 1
H H32 -0.182(3) 0.137(3) 0.347(2) 0.059(6) Uiso d 1 1
H H71 -0.003(3) 0.545(3) 0.2658(18) 0.051(5) Uiso d 1 1
H H72 0.165(2) 0.501(2) 0.1515(17) 0.035(5) Uiso d 1 1
H H91 0.027(3) -0.063(3) 0.274(2) 0.063(6) Uiso d 1 1
H H92 -0.029(4) -0.010(4) 0.128(3) 0.090(8) Uiso d 1 1
H H93 0.177(3) -0.102(3) 0.143(2) 0.068(7) Uiso d 1 1
H H101 0.470(4) 0.049(3) 0.379(2) 0.070(7) Uiso d 1 1
H H102 0.277(3) -0.046(3) 0.391(2) 0.055(6) Uiso d 1 1
H H103 0.446(3) -0.060(3) 0.270(2) 0.063(6) Uiso d 1 1
H H110 0.171(4) 0.314(3) -0.025(2) 0.082(8) Uiso d 1 1
H H111 0.267(3) 0.131(3) -0.027(3) 0.078(8) Uiso d 1 1
H H10 0.397(3) 0.577(3) 0.253(2) 0.054(6) Uiso d 1 1
H H11 0.479(3) 0.583(3) 0.383(2) 0.059(6) Uiso d 1 1

loop_
_atom_site_aniso_label
_atom_site_aniso_U_11
_atom_site_aniso_U_22
_atom_site_aniso_U_33
_atom_site_aniso_U_12
_atom_site_aniso_U_13
_atom_site_aniso_U_23
N1 0.0469(8) 0.0356(8) 0.0328(8) -0.0195(6) -0.0102(7) -0.0014(6)
O2 0.0690(9) 0.0520(8) 0.0344(7) -0.0301(6) -0.0203(6) 0.0048(6)
O3 0.0725(9) 0.0650(9) 0.0380(8) -0.0219(7) 0.0160(7) -0.0052(6)
O4 0.0331(6) 0.0417(6) 0.0298(6) -0.0112(5) 0.0009(5) -0.0062(5)
C1 0.0274(7) 0.0269(7) 0.0283(8) -0.0067(6) -0.0041(6) -0.0032(6)
C2 0.0325(8) 0.0410(10) 0.0392(10) -0.0121(7) 0.0039(7) -0.0087(8)
C3 0.0284(9) 0.0539(12) 0.0643(13) -0.0113(8) -0.0026(8) -0.0118(10)
C4 0.0378(9) 0.0455(10) 0.0491(11) -0.0073(7) -0.0221(8) -0.0013(8)
C5 0.0419(9) 0.0398(9) 0.0309(9) -0.0144(7) -0.0121(7) -0.0051(7)
C6 0.0284(7) 0.0282(7) 0.0244(7) -0.0103(6) -0.0010(6) -0.0019(6)
C7 0.0376(9) 0.0300(8) 0.0464(10) -0.0018(7) -0.0136(8) -0.0005(8)
C8 0.0334(8) 0.0284(7) 0.0291(8) -0.0060(6) -0.0049(6) -0.0066(6)
C9 0.0637(13) 0.0500(12) 0.0584(14) -0.0241(10) -0.0141(11) -0.0167(10)
C10 0.0441(10) 0.0319(9) 0.0406(10) -0.0016(7) -0.0089(8) -0.0016(7)
C11 0.0651(13) 0.0670(14) 0.0298(10) -0.0192(11) -0.0124(9) -0.0069(9)
C12 0.0536(10) 0.0378(9) 0.0277(9) -0.0099(8) 0.0020(8) -0.0034(7)

loop_
_atom_type_symbol
_atom_type_description
_atom_type_scat_dispersion_real
_atom_type_scat_dispersion_imag
_atom_type_scat_source
C C 0.0033 0.0016 'International Tables Vol C Tables 4.2.6.8 and 6.1.1.4'
H H 0.0000 0.0000 'International Tables Vol C Tables 4.2.6.8 and 6.1.1.4'
N N 0.0061 0.0033 'International Tables Vol C Tables 4.2.6.8 and 6.1.1.4'
O O 0.0106 0.0060 'International Tables Vol C Tables 4.2.6.8 and 6.1.1.4'

loop_
_geom_angle_atom_site_label_1
_geom_angle_atom_site_label_2
_geom_angle_atom_site_label_3
_geom_angle
C8 N1 H10 120.3(13)
C8 N1 H11 117.4(14)
H10 N1 H11 121.0(19)
C12 O4 C6 112.40(12)
C8 C1 C7 119.50(13)
C8 C1 C2 111.80(12)
C7 C1 C2 101.23(13)
C8 C1 C6 114.09(12)
C7 C1 C6 101.17(12)
C2 C1 C6 107.58(12)
C3 C2 C1 103.89(13)
C3 C2 H21 113.5(10)
C1 C2 H21 111.5(9)
C3 C2 H22 112.5(11)
C1 C2 H22 109.8(10)
H21 C2 H22 105.7(14)
C4 C3 C2 102.89(13)
C4 C3 H31 110.1(12)
C2 C3 H31 110.3(13)
C4 C3 H32 113.3(13)
C2 C3 H32 114.1(13)
H31 C3 H32 106.1(17)
C3 C4 C7 101.05(15)
C3 C4 C5 110.33(14)
C7 C4 C5 102.39(13)
C3 C4 H4 114.4(11)
C7 C4 H4 117.0(12)
C5 C4 H4 110.7(12)
C9 C5 C11 110.84(16)
C9 C5 C4 113.29(15)
C11 C5 C4 111.81(16)
C9 C5 C6 115.04(15)
C11 C5 C6 103.15(13)
C4 C5 C6 102.04(12)
O4 C6 C10 104.66(12)
O4 C6 C1 107.26(11)
C10 C6 C1 116.77(13)
O4 C6 C5 106.01(11)
C10 C6 C5 118.10(13)
C1 C6 C5 103.22(11)
C4 C7 C1 94.22(12)
C4 C7 H71 115.3(12)
C1 C7 H71 109.9(12)
C4 C7 H72 114.6(10)
C1 C7 H72 113.0(10)
H71 C7 H72 109.2(15)
O2 C8 N1 122.17(15)
O2 C8 C1 119.81(13)
N1 C8 C1 118.00(14)
C5 C9 H91 111.8(13)
C5 C9 H92 108.2(16)
H91 C9 H92 109.9(18)
C5 C9 H93 112.0(13)
H91 C9 H93 110.3(18)
H92 C9 H93 104(2)
C6 C10 H101 108.3(13)
C6 C10 H102 111.6(11)
H101 C10 H102 112.2(18)
C6 C10 H103 108.2(12)
H101 C10 H103 108.1(18)
H102 C10 H103 108.2(17)
C12 C11 C5 107.10(15)
C12 C11 H110 109.9(15)
C5 C11 H110 111.7(14)
C12 C11 H111 107.6(16)
C5 C11 H111 115.3(16)
H110 C11 H111 105(2)
O3 C12 O4 120.98(17)
O3 C12 C11 127.97(17)
O4 C12 C11 111.04(14)

loop_
_geom_bond_atom_site_label_1
_geom_bond_atom_site_label_2
_geom_bond_distance
N1 C8 1.326(2)
N1 H10 0.91(2)
N1 H11 0.89(2)
O2 C8 1.2349(19)
O3 C12 1.202(2)
O4 C12 1.335(2)
O4 C6 1.4714(16)
C1 C8 1.512(2)
C1 C7 1.540(2)
C1 C2 1.546(2)
C1 C6 1.551(2)
C2 C3 1.538(3)
C2 H21 1.027(18)
C2 H22 1.01(2)
C3 C4 1.526(3)
C3 H31 1.02(2)
C3 H32 0.96(2)
C4 C7 1.534(2)
C4 C5 1.552(2)
C4 H4 0.97(2)
C5 C9 1.531(2)
C5 C11 1.533(3)
C5 C6 1.573(2)
C6 C10 1.513(2)
C7 H71 0.97(2)
C7 H72 0.979(16)
C9 H91 1.00(2)
C9 H92 0.97(3)
C9 H93 0.99(2)
C10 H101 0.97(3)
C10 H102 0.99(2)
C10 H103 0.98(2)
C11 C12 1.492(3)
C11 H110 0.96(3)
C11 H111 0.91(3)

loop_
_geom_hbond_atom_site_label_D
_geom_hbond_atom_site_label_H
_geom_hbond_atom_site_label_A
_geom_hbond_site_symmetry_A
_geom_hbond_distance_DH
_geom_hbond_distance_HA
_geom_hbond_distance_DA
_geom_hbond_angle_DHA
N1 H10 O3 2_665 0.91(2) 2.17(2) 3.065(2) 168.7(18)
N1 H11 O2 2_666 0.89(2) 2.02(3) 2.912(2) 177(2)

loop_
_geom_torsion_atom_site_label_1
_geom_torsion_atom_site_label_2
_geom_torsion_atom_site_label_3
_geom_torsion_atom_site_label_4
_geom_torsion
C8 C1 C2 C3 160.01(14)
C7 C1 C2 C3 31.68(16)
C6 C1 C2 C3 -73.98(16)
C1 C2 C3 C4 4.31(18)
C2 C3 C4 C7 -39.09(17)
C2 C3 C4 C5 68.70(18)
C3 C4 C5 C9 52.1(2)
C7 C4 C5 C9 159.00(16)
C3 C4 C5 C11 178.22(15)
C7 C4 C5 C11 -74.89(17)
C3 C4 C5 C6 -72.16(15)
C7 C4 C5 C6 34.74(15)
C12 O4 C6 C10 119.82(15)
C12 O4 C6 C1 -115.51(14)
C12 O4 C6 C5 -5.73(16)
C8 C1 C6 O4 -54.29(15)
C7 C1 C6 O4 75.35(13)
C2 C1 C6 O4 -178.94(11)
C8 C1 C6 C10 62.68(18)
C7 C1 C6 C10 -167.67(14)
C2 C1 C6 C10 -61.96(18)
C8 C1 C6 C5 -165.99(12)
C7 C1 C6 C5 -36.34(13)
C2 C1 C6 C5 69.37(14)
C9 C5 C6 O4 125.45(15)
C11 C5 C6 O4 4.64(16)
C4 C5 C6 O4 -111.46(12)
C9 C5 C6 C10 8.6(2)
C11 C5 C6 C10 -112.21(17)
C4 C5 C6 C10 131.69(15)
C9 C5 C6 C1 -121.93(16)
C11 C5 C6 C1 117.25(14)
C4 C5 C6 C1 1.15(14)
C3 C4 C7 C1 57.55(14)
C5 C4 C7 C1 -56.36(15)
C8 C1 C7 C4 -177.35(13)
C2 C1 C7 C4 -54.16(15)
C6 C1 C7 C4 56.51(14)
C7 C1 C8 O2 150.48(16)
C2 C1 C8 O2 32.62(19)
C6 C1 C8 O2 -89.74(17)
C7 C1 C8 N1 -28.0(2)
C2 C1 C8 N1 -145.89(14)
C6 C1 C8 N1 91.76(16)
C9 C5 C11 C12 -125.98(18)
C4 C5 C11 C12 106.57(18)
C6 C5 C11 C12 -2.3(2)
C6 O4 C12 O3 -175.02(14)
C6 O4 C12 C11 4.3(2)
C5 C11 C12 O3 178.28(17)
C5 C11 C12 O4 -1.0(2)
